data_2011989
loop_
_publ_author_name
'Ramos Silva, M.'
'Matos Beja, A.'
'Paix\~ao, J. A.'
'Alte da Veiga, L.'
'Martin-Gil, J.'

_publ_section_title
;
 An oxo-centred trinuclear Fe^III^ complex:
 triaquahexakis(\m~2~-betaine-<i>O</i>:<i>O</i>')-\m~3~-oxo-triiron(III)
 bis(tetrachloromanganate) trichloride hexahydrate
;
_journal_issue 5
_journal_name_full 'Acta Crystallographica Section C'
_journal_page_first 542
_journal_page_last 545
_journal_paper_doi 10.1107/S0108270101002876
_journal_volume 57
_journal_year 2001
_chemical_formula_iupac '[Fe3 (C5 H11 NO2 )6 O(H2 O)3 ]Cl3 (MnCl4 )2 , 6H2 O'
_chemical_formula_moiety
;
C30 H72 Fe3 N6 O16 7+ , 2Cl4 Mn 2- , 3Cl - , 6H2 O'
;
_chemical_formula_sum 'C30 H84 Cl11 Fe3 Mn2 N6 O22'
_chemical_formula_weight 1548.41
_chemical_name_systematic
;
 Triaqua-hexakis-(\m-betaine)-\m~3~-oxo-
triiron(III) trichloride bis(tetrachloromanganate) hexahydrate
;
_space_group_IT_number 167
_symmetry_cell_setting hexagonal
_symmetry_space_group_name_Hall '-R 3 2"c'
_symmetry_space_group_name_H-M 'R -3 c :H'
_audit_creation_method SHELXL-97
_cell_angle_alpha 90.00
_cell_angle_beta 90.00
_cell_angle_gamma 120.00
_cell_formula_units_Z 6
_cell_length_a 12.5921(15)
_cell_length_b 12.5921(15)
_cell_length_c 73.721(7)
_cell_measurement_reflns_used 25
_cell_measurement_temperature 293(2)
_cell_measurement_theta_max 15.14
_cell_measurement_theta_min 9.89
_cell_volume 10123(2)
_computing_cell_refinement 'CAD-4 Software'
_computing_data_collection 'CAD-4 Software (Enraf-Nonius, 1989)'
_computing_data_reduction 'HELENA (Spek, 1997)'
_computing_molecular_graphics 'ORTEPII (Johnson, 1976)'
_computing_publication_material SHELXL97
_computing_structure_refinement 'SHELXL97 (Sheldrick, 1997)'
_computing_structure_solution 'SHELXS97 (Sheldrick, 1990)'
_diffrn_ambient_temperature 293(2)
_diffrn_measured_fraction_theta_full .990
_diffrn_measured_fraction_theta_max .990
_diffrn_measurement_device_type 'Enraf-Nonius CAD-4 diffractometer'
_diffrn_measurement_method 'profile data from \w scans'
_diffrn_radiation_monochromator graphite
_diffrn_radiation_source 'fine-focus sealed tube'
_diffrn_radiation_type MoK\a
_diffrn_radiation_wavelength .71073
_diffrn_reflns_av_R_equivalents .0437
_diffrn_reflns_av_sigmaI/netI .0733
_diffrn_reflns_limit_h_max 0
_diffrn_reflns_limit_h_min -15
_diffrn_reflns_limit_k_max 16
_diffrn_reflns_limit_k_min -12
_diffrn_reflns_limit_l_max 94
_diffrn_reflns_limit_l_min -90
_diffrn_reflns_number 3330
_diffrn_reflns_theta_full 27.47
_diffrn_reflns_theta_max 27.47
_diffrn_reflns_theta_min 1.66
_diffrn_standards_decay_% 2.5
_diffrn_standards_interval_time 180
_diffrn_standards_number 3
_exptl_absorpt_coefficient_mu 1.493
_exptl_absorpt_correction_T_max .9123
_exptl_absorpt_correction_T_min .8353
_exptl_absorpt_correction_type psi-scan
_exptl_absorpt_process_details '(North et al., 1968)'
_exptl_crystal_colour 'translucent light orange'
_exptl_crystal_density_diffrn 1.524
_exptl_crystal_density_method 'not measured'
_exptl_crystal_description prism
_exptl_crystal_F_000 4782
_exptl_crystal_size_max .29
_exptl_crystal_size_mid .25
_exptl_crystal_size_min .20
_refine_diff_density_max .533
_refine_diff_density_min -.569
_refine_ls_extinction_method none
_refine_ls_goodness_of_fit_ref .996
_refine_ls_hydrogen_treatment mixed
_refine_ls_matrix_type full
_refine_ls_number_parameters 126
_refine_ls_number_reflns 2570
_refine_ls_number_restraints 3
_refine_ls_restrained_S_all .996
_refine_ls_R_factor_all .1193
_refine_ls_R_factor_gt .0399
_refine_ls_shift/su_max <0.001
_refine_ls_shift/su_mean .000
_refine_ls_structure_factor_coef Fsqd
_refine_ls_weighting_details 'calc w=1/[\s^2^(Fo^2^)+(0.0573P)^2^+8.7323P] where P=(Fo^2^+2Fc^2^)/3'
_refine_ls_weighting_scheme calc
_refine_ls_wR_factor_ref .1121
_reflns_number_gt 1499
_reflns_number_total 2570
_reflns_threshold_expression I>2\s(I)
_cod_data_source_file sk1445.cif
_cod_data_source_block I
_cod_original_sg_symbol_H-M 'R -3 c'
_cod_database_code 2011989
_cod_database_fobs_code 2011989

loop_
_symmetry_equiv_pos_as_xyz
'x, y, z'
'-y, x-y, z'
'-x+y, -x, z'
'y, x, -z+1/2'
'-x, -x+y, -z+1/2'
'x-y, -y, -z+1/2'
'x+2/3, y+1/3, z+1/3'
'-y+2/3, x-y+1/3, z+1/3'
'-x+y+2/3, -x+1/3, z+1/3'
'y+2/3, x+1/3, -z+5/6'
'-x+2/3, -x+y+1/3, -z+5/6'
'x-y+2/3, -y+1/3, -z+5/6'
'x+1/3, y+2/3, z+2/3'
'-y+1/3, x-y+2/3, z+2/3'
'-x+y+1/3, -x+2/3, z+2/3'
'y+1/3, x+2/3, -z+7/6'
'-x+1/3, -x+y+2/3, -z+7/6'
'x-y+1/3, -y+2/3, -z+7/6'
'-x, -y, -z'
'y, -x+y, -z'
'x-y, x, -z'
'-y, -x, z-1/2'
'x, x-y, z-1/2'
'-x+y, y, z-1/2'
'-x+2/3, -y+1/3, -z+1/3'
'y+2/3, -x+y+1/3, -z+1/3'
'x-y+2/3, x+1/3, -z+1/3'
'-y+2/3, -x+1/3, z-1/6'
'x+2/3, x-y+1/3, z-1/6'
'-x+y+2/3, y+1/3, z-1/6'
'-x+1/3, -y+2/3, -z+2/3'
'y+1/3, -x+y+2/3, -z+2/3'
'x-y+1/3, x+2/3, -z+2/3'
'-y+1/3, -x+2/3, z+1/6'
'x+1/3, x-y+2/3, z+1/6'
'-x+y+1/3, y+2/3, z+1/6'

loop_
_atom_site_label
_atom_site_fract_x
_atom_site_fract_y
_atom_site_fract_z
_atom_site_U_iso_or_equiv
_atom_site_adp_type
_atom_site_calc_flag
_atom_site_refinement_flags
_atom_site_occupancy
_atom_site_disorder_assembly
_atom_site_disorder_group
_atom_site_type_symbol
Fe .51454(5) .18120(5) .0833 .02327(17) Uani d S 1 . . Fe
O1 .4355(2) .2421(2) .06481(3) .0332(6) Uani d . 1 . . O
O2 .5519(2) .4452(2) .06255(3) .0353(6) Uani d . 1 . . O
O3 .3537(3) .0204(3) .0833 .0395(9) Uani d SD 1 . . O
H31 .326(4) -.042(3) .0760(5) .059 Uiso d D 1 . . H
O4 .6667 .3333 .0833 .0229(11) Uani d S 1 . . O
N1 .2951(2) .2376(3) .03382(4) .0338(7) Uani d . 1 . . N
C1 .4677(3) .3427(3) .05748(4) .0269(7) Uani d . 1 . . C
C2 .4031(3) .3522(3) .04079(5) .0365(8) Uani d . 1 . . C
H2A .3762 .4106 .0434 .044 Uiso calc R 1 . . H
H2B .4629 .3865 .0311 .044 Uiso calc R 1 . . H
C3 .1951(4) .1840(4) .04775(6) .0520(11) Uani d . 1 . . C
H3A .1236 .1156 .0426 .078 Uiso calc R 1 . . H
H3B .1754 .2452 .0515 .078 Uiso calc R 1 . . H
H3C .2221 .1571 .0580 .078 Uiso calc R 1 . . H
C4 .2501(4) .2757(4) .01764(5) .0577(13) Uani d . 1 . . C
H4A .3158 .3165 .0091 .087 Uiso calc R 1 . . H
H4B .2221 .3305 .0214 .087 Uiso calc R 1 . . H
H4C .1837 .2045 .0121 .087 Uiso calc R 1 . . H
C5 .3276(4) .1440(4) .02809(5) .0497(11) Uani d . 1 . . C
H5A .3901 .1781 .0189 .074 Uiso calc R 1 . . H
H5B .2562 .0737 .0233 .074 Uiso calc R 1 . . H
H5C .3575 .1199 .0384 .074 Uiso calc R 1 . . H
Mn .6667 .3333 -.007746(14) .0449(3) Uani d S 1 . . Mn
Cl1 .50375(11) .36092(11) -.018028(17) .0636(3) Uani d . 1 . . Cl
Cl2 .6667 .3333 .02437(2) .0524(5) Uani d S 1 . . Cl
O5 .1699(3) .4403(3) .06019(5) .0694(10) Uani d D 1 . . O
H51 .206(5) .509(4) .0668(8) .104 Uiso d D 1 . . H
H52 .161(5) .470(5) .0500(6) .104 Uiso d D 1 . . H
Cl3 .0000 .0000 .08253(3) .0789(7) Uani d S 1 . . Cl
Cl4 .0000 .0000 .0000 .0492(6) Uani d S 1 . . Cl

loop_
_atom_site_aniso_label
_atom_site_aniso_U_11
_atom_site_aniso_U_22
_atom_site_aniso_U_33
_atom_site_aniso_U_12
_atom_site_aniso_U_13
_atom_site_aniso_U_23
Fe .0256(3) .0256(3) .0193(3) .0134(3) .00114(13) -.00114(13)
O1 .0325(13) .0322(13) .0326(12) .0144(11) -.0094(10) .0021(10)
O2 .0388(14) .0319(14) .0316(12) .0151(11) -.0142(11) -.0038(11)
O3 .0334(14) .0334(14) .040(2) .0074(18) .0070(9) -.0070(9)
O4 .0202(16) .0202(16) .028(3) .0101(8) .000 .000
N1 .0311(15) .0333(16) .0291(15) .0102(13) -.0111(12) -.0037(12)
C1 .0288(18) .0325(19) .0233(16) .0183(17) -.0052(13) -.0016(14)
C2 .038(2) .0270(18) .0351(19) .0089(16) -.0152(15) -.0011(15)
C3 .032(2) .054(3) .057(3) .012(2) .0051(18) .003(2)
C4 .059(3) .056(3) .046(2) .019(2) -.030(2) .000(2)
C5 .057(3) .050(3) .043(2) .029(2) -.014(2) -.0172(19)
Mn .0460(4) .0460(4) .0425(6) .0230(2) .000 .000
Cl1 .0591(7) .0674(8) .0707(8) .0364(6) -.0031(6) .0132(6)
Cl2 .0583(7) .0583(7) .0407(9) .0291(4) .000 .000
O5 .064(2) .070(2) .068(2) .029(2) .0169(18) .0101(19)
Cl3 .0910(11) .0910(11) .0546(12) .0455(5) .000 .000
Cl4 .0351(8) .0351(8) .0774(18) .0175(4) .000 .000

loop_
_atom_type_symbol
_atom_type_description
_atom_type_scat_dispersion_real
_atom_type_scat_dispersion_imag
_atom_type_scat_source
C C .0033 .0016 'International Tables Vol C Tables 4.2.6.8 and 6.1.1.4'
H H .0000 .0000 'International Tables Vol C Tables 4.2.6.8 and 6.1.1.4'
Cl Cl .1484 .1585 'International Tables Vol C Tables 4.2.6.8 and 6.1.1.4'
Fe Fe .3463 .8444 'International Tables Vol C Tables 4.2.6.8 and 6.1.1.4'
Mn Mn .3368 .7283 'International Tables Vol C Tables 4.2.6.8 and 6.1.1.4'
N N .0061 .0033 'International Tables Vol C Tables 4.2.6.8 and 6.1.1.4'
O O .0106 .0060 'International Tables Vol C Tables 4.2.6.8 and 6.1.1.4'

loop_
_geom_angle_atom_site_label_1
_geom_angle_atom_site_label_2
_geom_angle_atom_site_label_3
_geom_angle_site_symmetry_1
_geom_angle_site_symmetry_3
_geom_angle
_geom_angle_publ_flag
O4 Fe O2 . 18_554 96.22(7) yes
O4 Fe O2 . 2_655 96.22(7) ?
O2 Fe O2 18_554 2_655 167.57(14) yes
O4 Fe O3 . . 180.00(18) yes
O2 Fe O3 18_554 . 83.78(7) yes
O2 Fe O3 2_655 . 83.78(7) ?
O4 Fe O1 . . 93.21(7) yes
O2 Fe O1 18_554 . 92.22(10) yes
O2 Fe O1 2_655 . 87.09(10) yes
O3 Fe O1 . . 86.79(7) yes
O4 Fe O1 . 16_544 93.21(7) ?
O2 Fe O1 18_554 16_544 87.09(10) ?
O2 Fe O1 2_655 16_544 92.22(10) ?
O3 Fe O1 . 16_544 86.79(7) ?
O1 Fe O1 . 16_544 173.59(13) yes
C1 O1 Fe . . 134.2(2) ?
C1 O2 Fe . 3_665 128.8(2) ?
Fe O3 H31 . . 131(3) ?
Fe O4 Fe 2_655 . 120.0 ?
Fe O4 Fe 2_655 3_665 120.0 ?
Fe O4 Fe . 3_665 120.0 ?
C5 N1 C2 . . 112.6(3) ?
C5 N1 C4 . . 109.0(3) ?
C2 N1 C4 . . 105.8(3) ?
C5 N1 C3 . . 109.9(3) ?
C2 N1 C3 . . 110.7(3) ?
C4 N1 C3 . . 108.8(3) ?
O1 C1 O2 . . 126.8(3) ?
O1 C1 C2 . . 121.2(3) ?
O2 C1 C2 . . 112.0(3) ?
N1 C2 C1 . . 118.0(3) ?
N1 C2 H2A . . 107.8 ?
C1 C2 H2A . . 107.8 ?
N1 C2 H2B . . 107.8 ?
C1 C2 H2B . . 107.8 ?
H2A C2 H2B . . 107.1 ?
N1 C3 H3A . . 109.5 ?
N1 C3 H3B . . 109.5 ?
H3A C3 H3B . . 109.5 ?
N1 C3 H3C . . 109.5 ?
H3A C3 H3C . . 109.5 ?
H3B C3 H3C . . 109.5 ?
N1 C4 H4A . . 109.5 ?
N1 C4 H4B . . 109.5 ?
H4A C4 H4B . . 109.5 ?
N1 C4 H4C . . 109.5 ?
H4A C4 H4C . . 109.5 ?
H4B C4 H4C . . 109.5 ?
N1 C5 H5A . . 109.5 ?
N1 C5 H5B . . 109.5 ?
H5A C5 H5B . . 109.5 ?
N1 C5 H5C . . 109.5 ?
H5A C5 H5C . . 109.5 ?
H5B C5 H5C . . 109.5 ?
Cl2 Mn Cl1 . . 108.65(4) ?
Cl2 Mn Cl1 . 2_655 108.65(4) ?
Cl1 Mn Cl1 . 2_655 110.28(4) ?
Cl2 Mn Cl1 . 3_665 108.65(4) ?
Cl1 Mn Cl1 . 3_665 110.28(4) ?
Cl1 Mn Cl1 2_655 3_665 110.28(4) ?
H51 O5 H52 . . 100(6) ?

loop_
_geom_bond_atom_site_label_1
_geom_bond_atom_site_label_2
_geom_bond_site_symmetry_2
_geom_bond_distance
_geom_bond_publ_flag
Fe O4 . 1.9156(7) yes
Fe O2 18_554 1.990(2) yes
Fe O2 2_655 1.990(2) ?
Fe O3 . 2.025(4) yes
Fe O1 . 2.051(2) yes
Fe O1 16_544 2.051(2) ?
O1 C1 . 1.245(4) ?
O2 C1 . 1.249(4) ?
O2 Fe 3_665 1.990(2) ?
O3 H31 . .86(3) ?
O4 Fe 2_655 1.9156(7) ?
O4 Fe 3_665 1.9157(7) ?
N1 C5 . 1.489(5) ?
N1 C2 . 1.494(4) ?
N1 C4 . 1.498(4) ?
N1 C3 . 1.499(5) ?
C1 C2 . 1.512(4) ?
C2 H2A . .9700 ?
C2 H2B . .9700 ?
C3 H3A . .9600 ?
C3 H3B . .9600 ?
C3 H3C . .9600 ?
C4 H4A . .9600 ?
C4 H4B . .9600 ?
C4 H4C . .9600 ?
C5 H5A . .9600 ?
C5 H5B . .9600 ?
C5 H5C . .9600 ?
Mn Cl2 . 2.368(2) yes
Mn Cl1 . 2.3699(12) yes
Mn Cl1 2_655 2.3699(12) ?
Mn Cl1 3_665 2.3699(12) ?
O5 H51 . .89(3) ?
O5 H52 . .87(3) ?

loop_
_geom_hbond_atom_site_label_D
_geom_hbond_atom_site_label_H
_geom_hbond_atom_site_label_A
_geom_hbond_site_symmetry_A
_geom_hbond_distance_DH
_geom_hbond_distance_HA
_geom_hbond_distance_DA
_geom_hbond_angle_DHA
O3 H31 O5 3 .86(3) 1.83(3) 2.690(4) 178(4)
O5 H51 Cl3 16_554 .89(3) 2.23(4) 3.100(4) 166(6)
O5 H52 Cl1 21 .87(3) 2.43(4) 3.269(4) 163(6)

loop_
_geom_torsion_atom_site_label_1
_geom_torsion_atom_site_label_2
_geom_torsion_atom_site_label_3
_geom_torsion_atom_site_label_4
_geom_torsion_site_symmetry_1
_geom_torsion_site_symmetry_4
_geom_torsion
_geom_torsion_publ_flag
O4 Fe O1 C1 . . -6.1(3) ?
O2 Fe O1 C1 18_554 . 90.2(3) ?
O2 Fe O1 C1 2_655 . -102.2(3) ?
O3 Fe O1 C1 . . 173.9(3) ?
O1 Fe O1 C1 16_544 . 173.9(3) ?
O2 Fe O4 Fe 18_554 2_655 129.24(7) yes
O2 Fe O4 Fe 2_655 2_655 -50.77(7) yes
O3 Fe O4 Fe . 2_655 18E1(4) ?
O1 Fe O4 Fe . 2_655 -138.18(7) yes
O1 Fe O4 Fe 16_544 2_655 41.82(7) yes
O2 Fe O4 Fe 18_554 3_665 -50.75(7) yes
O2 Fe O4 Fe 2_655 3_665 129.25(7) yes
O3 Fe O4 Fe . 3_665 0E1(4) ?
O1 Fe O4 Fe . 3_665 41.84(7) yes
O1 Fe O4 Fe 16_544 3_665 -138.16(7) yes
Fe O1 C1 O2 . . -16.5(5) ?
Fe O1 C1 C2 . . 164.4(3) ?
Fe O2 C1 O1 3_665 . 1.7(5) ?
Fe O2 C1 C2 3_665 . -179.1(2) ?
C5 N1 C2 C1 . . -61.9(4) ?
C4 N1 C2 C1 . . 179.2(3) ?
C3 N1 C2 C1 . . 61.5(4) ?
O1 C1 C2 N1 . . 2.9(5) ?
O2 C1 C2 N1 . . -176.3(3) ?
